data_4066729
loop_
_publ_author_name
'Tabernero, Vanessa'
'Mosquera, Marta E. G.'
'Cuenca, Tom\'as'

_publ_section_title
;
 Synthesis and Structural Characterization of a Novel Aluminum Amidato
 Derivative Exhibiting a Rare 16-Membered Wheel Containing Four Aluminum
 Centers
;
_journal_issue 16
_journal_name_full Organometallics
_journal_page_first 3642
_journal_paper_doi 10.1021/om1005963
_journal_volume 29
_journal_year 2010
_chemical_formula_moiety 'C40 H68 Al4 N4 O4. 0.5 C7 H8'
_chemical_formula_sum 'C43.5 H72 Al4 N4 O4'
_chemical_formula_weight 822.97
_chemical_name_systematic
;
 ?
;
_space_group_IT_number 2
_symmetry_cell_setting triclinic
_symmetry_space_group_name_Hall '-P 1'
_symmetry_space_group_name_H-M 'P -1'
_atom_sites_solution_hydrogens geom
_atom_sites_solution_primary direct
_atom_sites_solution_secondary difmap
_audit_creation_method SHELXL-97
_cell_angle_alpha 97.028(13)
_cell_angle_beta 102.054(12)
_cell_angle_gamma 117.194(13)
_cell_formula_units_Z 2
_cell_length_a 13.305(3)
_cell_length_b 14.328(3)
_cell_length_c 15.4189(19)
_cell_measurement_reflns_used 76
_cell_measurement_temperature 200(2)
_cell_measurement_theta_max 20.36
_cell_measurement_theta_min 3.456
_cell_volume 2475.4(9)
_computing_cell_refinement 'Dirax/lsq (Duisenberg & Schreurs, 1989-2000)'
_computing_data_collection 'Collect (Bruker AXS BV, 1997-2004)'
_computing_data_reduction 'EvalCCD (Duisenberg & Schreurs 1990-2000)'
_computing_molecular_graphics 'Ortep-3 for Windows (Farrugia, 1997)'
_computing_publication_material 'WinGX publication routines (Farrugia, 1999)'
_computing_structure_refinement 'SHELXL-97 (Sheldrick, 1997)'
_computing_structure_solution 'SHELXS-86 (Sheldrick, 1986)'
_diffrn_ambient_temperature 200(2)
_diffrn_measured_fraction_theta_full 0.992
_diffrn_measured_fraction_theta_max 0.992
_diffrn_radiation_monochromator graphite
_diffrn_radiation_source 'fine-focus sealed tube'
_diffrn_radiation_type MoK\a
_diffrn_radiation_wavelength 0.71073
_diffrn_reflns_av_R_equivalents 0.0592
_diffrn_reflns_av_sigmaI/netI 0.0980
_diffrn_reflns_limit_h_max 17
_diffrn_reflns_limit_h_min -17
_diffrn_reflns_limit_k_max 18
_diffrn_reflns_limit_k_min -18
_diffrn_reflns_limit_l_max 19
_diffrn_reflns_limit_l_min -20
_diffrn_reflns_number 49612
_diffrn_reflns_theta_full 27.50
_diffrn_reflns_theta_max 27.50
_diffrn_reflns_theta_min 3.13
_exptl_absorpt_coefficient_mu 0.135
_exptl_absorpt_correction_T_max 0.986
_exptl_absorpt_correction_T_min 0.954
_exptl_absorpt_correction_type multi-scan
_exptl_absorpt_process_details
;
 R.H. Blessing, Acta Cryst. (1995), A51, 33-38
;
_exptl_crystal_colour white
_exptl_crystal_density_diffrn 1.104
_exptl_crystal_density_method 'not measured'
_exptl_crystal_description prism
_exptl_crystal_F_000 890
_exptl_crystal_size_max 0.324
_exptl_crystal_size_mid 0.251
_exptl_crystal_size_min 0.221
_platon_squeeze_details ' ?'
_refine_diff_density_max 0.414
_refine_diff_density_min -0.582
_refine_diff_density_rms 0.080
_refine_ls_extinction_method none
_refine_ls_goodness_of_fit_ref 1.056
_refine_ls_hydrogen_treatment constr
_refine_ls_matrix_type full
_refine_ls_number_parameters 470
_refine_ls_number_reflns 11285
_refine_ls_number_restraints 0
_refine_ls_restrained_S_all 1.056
_refine_ls_R_factor_all 0.1264
_refine_ls_R_factor_gt 0.0680
_refine_ls_shift/su_max 0.000
_refine_ls_shift/su_mean 0.000
_refine_ls_structure_factor_coef Fsqd
_refine_ls_weighting_details 'calc w=1/[\s^2^(Fo^2^)+(0.1066P)^2^+0.0000P] where P=(Fo^2^+2Fc^2^)/3'
_refine_ls_weighting_scheme calc
_refine_ls_wR_factor_gt 0.1765
_refine_ls_wR_factor_ref 0.2047
_reflns_number_gt 6486
_reflns_number_total 11285
_reflns_threshold_expression >2sigma(I)
_cod_data_source_file om1005963_si_001.cif
_cod_data_source_block 1
_cod_depositor_comments
;
The following automatic conversions were performed:

'_symmetry_cell_setting' value 'Triclinic' changed to 'triclinic'
according to /home/saulius/struct/CIF-dictionaries/cif_core.dic
dictionary named 'cif_core.dic' version 2.4.1 from 2010-06-29.

Automatic conversion script
Id: cif_fix_values 1715 2011-07-08 13:25:40Z adriana 
;
_cod_original_cell_volume 2475.5(8)
_cod_original_sg_symbol_H-M P-1
_cod_original_formula_sum 'C43.50 H72 Al4 N4 O4'
_cod_database_code 4066729

loop_
_symmetry_equiv_pos_as_xyz
'x, y, z'
'-x, -y, -z'

loop_
_atom_site_label
_atom_site_type_symbol
_atom_site_fract_x
_atom_site_fract_y
_atom_site_fract_z
_atom_site_U_iso_or_equiv
_atom_site_adp_type
_atom_site_occupancy
_atom_site_symmetry_multiplicity
_atom_site_calc_flag
_atom_site_refinement_flags
Al1 Al 0.11792(8) 0.85890(8) 0.32940(6) 0.0289(2) Uani 1 1 d .
Al2 Al 0.16938(8) 0.92268(8) 0.72831(6) 0.0274(2) Uani 1 1 d .
N1 N 0.1017(2) 0.8517(2) 0.45306(16) 0.0259(5) Uani 1 1 d .
N2 N -0.0096(2) 0.8967(2) 0.30757(16) 0.0259(5) Uani 1 1 d .
O1 O 0.16614(18) 0.90425(18) 0.60970(13) 0.0309(5) Uani 1 1 d .
O2 O -0.0841(2) 1.00817(18) 0.27703(14) 0.0327(5) Uani 1 1 d .
Al3 Al 0.66354(8) 0.42390(8) 0.81095(6) 0.0311(2) Uani 1 1 d .
Al4 Al 0.47247(8) 0.72323(8) 0.86741(6) 0.0305(2) Uani 1 1 d .
N3 N 0.5629(2) 0.6448(2) 0.86604(16) 0.0268(5) Uani 1 1 d .
N4 N 0.5328(2) 0.2997(2) 1.00976(16) 0.0278(5) Uani 1 1 d .
O3 O 0.5957(2) 0.50795(17) 0.81210(14) 0.0336(5) Uani 1 1 d .
O4 O 0.6313(2) 0.37165(18) 0.90813(15) 0.0361(5) Uani 1 1 d .
C1 C 0.1806(3) 0.8735(2) 0.53343(19) 0.0250(6) Uani 1 1 d .
C2 C -0.0308(3) 0.9580(2) 0.25609(19) 0.0261(6) Uani 1 1 d .
C3 C 0.5697(3) 0.5822(2) 0.79886(19) 0.0278(6) Uani 1 1 d .
C4 C 0.6148(3) 0.3144(2) 0.9668(2) 0.0283(6) Uani 1 1 d .
C5 C 0.2682(3) 0.9910(3) 0.3401(3) 0.0454(9) Uani 1 1 d .
H31A H 0.2772 0.9954 0.2791 0.068 Uiso 1 1 calc R
H31B H 0.3349 0.9876 0.3780 0.068 Uiso 1 1 calc R
H31C H 0.2668 1.0552 0.3687 0.068 Uiso 1 1 calc R
C6 C 0.0610(4) 0.7121(3) 0.2536(2) 0.0428(8) Uani 1 1 d .
H33A H 0.0697 0.7170 0.1925 0.064 Uiso 1 1 calc R
H33B H -0.0226 0.6653 0.2483 0.064 Uiso 1 1 calc R
H33C H 0.1078 0.6816 0.2827 0.064 Uiso 1 1 calc R
C7 C 0.0800(3) 0.7798(3) 0.7527(3) 0.0449(9) Uani 1 1 d .
H29A H 0.0815 0.7896 0.8170 0.067 Uiso 1 1 calc R
H29B H 0.1162 0.7357 0.7398 0.067 Uiso 1 1 calc R
H29C H -0.0022 0.7433 0.7133 0.067 Uiso 1 1 calc R
C8 C 0.3320(3) 1.0245(3) 0.8095(2) 0.0399(8) Uani 1 1 d .
H24A H 0.3317 1.0333 0.8734 0.060 Uiso 1 1 calc R
H24B H 0.3607 1.0949 0.7944 0.060 Uiso 1 1 calc R
H24C H 0.3843 0.9956 0.8008 0.060 Uiso 1 1 calc R
C9 C 0.8358(3) 0.5171(3) 0.8361(3) 0.0520(10) Uani 1 1 d .
H6A H 0.8518 0.5447 0.7826 0.078 Uiso 1 1 calc R
H6B H 0.8753 0.4749 0.8492 0.078 Uiso 1 1 calc R
H6C H 0.8660 0.5781 0.8891 0.078 Uiso 1 1 calc R
C10 C 0.5723(4) 0.3004(3) 0.7005(2) 0.0479(9) Uani 1 1 d .
H39A H 0.5879 0.3263 0.6462 0.072 Uiso 1 1 calc R
H39B H 0.4875 0.2682 0.6938 0.072 Uiso 1 1 calc R
H39C H 0.5963 0.2458 0.7070 0.072 Uiso 1 1 calc R
C11 C 0.2913(3) 0.8619(3) 0.5428(2) 0.0330(7) Uani 1 1 d .
C12 C 0.2891(4) 0.7901(3) 0.6109(2) 0.0466(9) Uani 1 1 d .
H5A H 0.3583 0.7802 0.6186 0.070 Uiso 1 1 calc R
H5B H 0.2166 0.7193 0.5868 0.070 Uiso 1 1 calc R
H5C H 0.2909 0.8255 0.6702 0.070 Uiso 1 1 calc R
C13 C 0.4010(3) 0.9754(3) 0.5823(3) 0.0446(9) Uani 1 1 d .
H37A H 0.4728 0.9697 0.5889 0.067 Uiso 1 1 calc R
H37B H 0.4012 1.0072 0.6424 0.067 Uiso 1 1 calc R
H37C H 0.3990 1.0216 0.5408 0.067 Uiso 1 1 calc R
C14 C 0.2955(3) 0.8040(3) 0.4529(2) 0.0413(8) Uani 1 1 d .
H30A H 0.3683 0.7995 0.4649 0.062 Uiso 1 1 calc R
H30B H 0.2943 0.8450 0.4067 0.062 Uiso 1 1 calc R
H30C H 0.2267 0.7307 0.4304 0.062 Uiso 1 1 calc R
C15 C -0.0112(2) 0.8444(2) 0.45258(19) 0.0255(6) Uani 1 1 d .
C16 C -0.0712(3) 0.8032(3) 0.5165(2) 0.0338(7) Uani 1 1 d .
H18 H -0.0357 0.7820 0.5645 0.041 Uiso 1 1 calc R
C17 C -0.1813(3) 0.7935(3) 0.5099(2) 0.0399(8) Uani 1 1 d .
H20 H -0.2188 0.7694 0.5552 0.048 Uiso 1 1 calc R
C18 C -0.2373(3) 0.8191(3) 0.4372(2) 0.0371(8) Uani 1 1 d .
H23 H -0.3123 0.8131 0.4332 0.045 Uiso 1 1 calc R
C19 C -0.1828(3) 0.8532(2) 0.3705(2) 0.0294(6) Uani 1 1 d .
H14 H -0.2232 0.8664 0.3192 0.035 Uiso 1 1 calc R
C20 C 0.5782(4) 0.8777(3) 0.8746(3) 0.0472(9) Uani 1 1 d .
H35A H 0.5794 0.8870 0.8128 0.071 Uiso 1 1 calc R
H35B H 0.6585 0.9007 0.9122 0.071 Uiso 1 1 calc R
H35C H 0.5490 0.9218 0.9022 0.071 Uiso 1 1 calc R
C21 C -0.0685(2) 0.8686(2) 0.37769(18) 0.0244(6) Uani 1 1 d .
C22 C 0.0053(3) 0.9728(3) 0.1677(2) 0.0318(7) Uani 1 1 d .
C23 C -0.1077(3) 0.9479(3) 0.0924(2) 0.0402(8) Uani 1 1 d .
H25A H -0.0895 0.9561 0.0344 0.060 Uiso 1 1 calc R
H25B H -0.1344 0.9986 0.1107 0.060 Uiso 1 1 calc R
H25C H -0.1703 0.8735 0.0845 0.060 Uiso 1 1 calc R
C24 C 0.0478(3) 0.8960(3) 0.1326(2) 0.0403(8) Uani 1 1 d .
H1A H 0.0683 0.9108 0.0765 0.061 Uiso 1 1 calc R
H1B H -0.0155 0.8207 0.1197 0.061 Uiso 1 1 calc R
H1C H 0.1177 0.9077 0.1794 0.061 Uiso 1 1 calc R
C25 C 0.1005(3) 1.0927(3) 0.1835(2) 0.0433(8) Uani 1 1 d .
H4A H 0.1242 1.1035 0.1279 0.065 Uiso 1 1 calc R
H4B H 0.1697 1.1110 0.2345 0.065 Uiso 1 1 calc R
H4C H 0.0679 1.1395 0.1982 0.065 Uiso 1 1 calc R
C30 C 0.3101(3) 0.6261(3) 0.7816(2) 0.0444(9) Uani 1 1 d .
H40A H 0.3094 0.6355 0.7196 0.067 Uiso 1 1 calc R
H40B H 0.2544 0.6445 0.8011 0.067 Uiso 1 1 calc R
H40C H 0.2866 0.5506 0.7818 0.067 Uiso 1 1 calc R
C31 C 0.5465(3) 0.5915(3) 0.6987(2) 0.0363(7) Uani 1 1 d .
C32 C 0.4303(4) 0.4888(3) 0.6402(3) 0.0520(10) Uani 1 1 d .
H7A H 0.4141 0.4928 0.5762 0.078 Uiso 1 1 calc R
H7B H 0.3649 0.4839 0.6628 0.078 Uiso 1 1 calc R
H7C H 0.4381 0.4246 0.6444 0.078 Uiso 1 1 calc R
C33 C 0.5421(4) 0.6957(3) 0.6855(2) 0.0486(9) Uani 1 1 d .
H3A H 0.5274 0.6955 0.6204 0.073 Uiso 1 1 calc R
H3B H 0.6180 0.7597 0.7210 0.073 Uiso 1 1 calc R
H3C H 0.4783 0.6974 0.7066 0.073 Uiso 1 1 calc R
C34 C 0.6504(4) 0.5948(3) 0.6655(3) 0.0511(10) Uani 1 1 d .
H2A H 0.6381 0.6003 0.6019 0.077 Uiso 1 1 calc R
H2B H 0.6535 0.5283 0.6695 0.077 Uiso 1 1 calc R
H2C H 0.7252 0.6577 0.7043 0.077 Uiso 1 1 calc R
C40 C 0.6960(3) 0.2632(3) 0.9843(2) 0.0367(7) Uani 1 1 d .
C41 C 0.8249(3) 0.3546(4) 1.0338(3) 0.0605(12) Uani 1 1 d .
H41A H 0.8481 0.4097 0.9988 0.091 Uiso 1 1 calc R
H41B H 0.8780 0.3242 1.0385 0.091 Uiso 1 1 calc R
H41C H 0.8303 0.3877 1.0953 0.091 Uiso 1 1 calc R
C42 C 0.6909(4) 0.2085(3) 0.8895(3) 0.0510(10) Uani 1 1 d .
H38A H 0.7167 0.2626 0.8538 0.076 Uiso 1 1 calc R
H38B H 0.6094 0.1509 0.8571 0.076 Uiso 1 1 calc R
H38C H 0.7432 0.1774 0.8975 0.076 Uiso 1 1 calc R
C43 C 0.6553(3) 0.1749(3) 1.0372(3) 0.0465(9) Uani 1 1 d .
H36A H 0.7107 0.1472 1.0466 0.070 Uiso 1 1 calc R
H36B H 0.5760 0.1155 1.0019 0.070 Uiso 1 1 calc R
H36C H 0.6534 0.2058 1.0967 0.070 Uiso 1 1 calc R
C44 C 0.4436(3) 0.3290(2) 0.97555(19) 0.0266(6) Uani 1 1 d .
C45 C 0.3957(3) 0.3192(3) 0.8821(2) 0.0313(7) Uani 1 1 d .
H15 H 0.4270 0.2980 0.8383 0.038 Uiso 1 1 calc R
C46 C 0.3037(3) 0.3398(3) 0.8531(2) 0.0378(8) Uani 1 1 d .
H26 H 0.2747 0.3362 0.7903 0.045 Uiso 1 1 calc R
C47 C 0.7463(3) 0.6339(3) 1.0835(2) 0.0397(8) Uani 1 1 d .
H28 H 0.8093 0.6196 1.1031 0.048 Uiso 1 1 calc R
C48 C 0.7042(3) 0.6288(3) 0.9924(2) 0.0342(7) Uani 1 1 d .
H21 H 0.7414 0.6146 0.9501 0.041 Uiso 1 1 calc R
C49 C 0.6077(3) 0.6442(2) 0.96115(19) 0.0268(6) Uani 1 1 d .

loop_
_atom_site_aniso_label
_atom_site_aniso_U_11
_atom_site_aniso_U_22
_atom_site_aniso_U_33
_atom_site_aniso_U_23
_atom_site_aniso_U_13
_atom_site_aniso_U_12
Al1 0.0307(5) 0.0373(5) 0.0288(5) 0.0119(4) 0.0147(4) 0.0217(4)
Al2 0.0298(5) 0.0307(5) 0.0274(4) 0.0110(4) 0.0088(4) 0.0185(4)
N1 0.0264(12) 0.0310(14) 0.0261(12) 0.0110(10) 0.0101(10) 0.0171(11)
N2 0.0268(12) 0.0303(14) 0.0251(12) 0.0102(10) 0.0109(10) 0.0157(11)
O1 0.0318(11) 0.0398(13) 0.0258(10) 0.0069(9) 0.0094(9) 0.0217(10)
O2 0.0446(13) 0.0396(13) 0.0335(11) 0.0165(10) 0.0206(10) 0.0311(11)
Al3 0.0343(5) 0.0299(5) 0.0352(5) 0.0089(4) 0.0170(4) 0.0180(4)
Al4 0.0332(5) 0.0280(5) 0.0339(5) 0.0118(4) 0.0092(4) 0.0176(4)
N3 0.0299(13) 0.0250(13) 0.0266(12) 0.0079(10) 0.0087(10) 0.0142(11)
N4 0.0258(12) 0.0278(13) 0.0299(13) 0.0069(10) 0.0054(10) 0.0145(11)
O3 0.0440(13) 0.0285(12) 0.0354(11) 0.0101(9) 0.0151(10) 0.0218(11)
O4 0.0411(13) 0.0346(13) 0.0418(12) 0.0184(10) 0.0202(10) 0.0210(11)
C1 0.0274(14) 0.0229(15) 0.0302(15) 0.0125(12) 0.0126(12) 0.0139(12)
C2 0.0253(14) 0.0286(16) 0.0253(14) 0.0064(12) 0.0081(11) 0.0139(13)
C3 0.0239(14) 0.0256(15) 0.0296(15) 0.0092(12) 0.0084(12) 0.0081(12)
C4 0.0287(15) 0.0247(15) 0.0298(15) 0.0065(12) 0.0078(12) 0.0125(13)
C5 0.0349(18) 0.061(2) 0.047(2) 0.0252(18) 0.0181(16) 0.0244(18)
C6 0.059(2) 0.046(2) 0.0338(17) 0.0061(15) 0.0100(16) 0.0371(19)
C7 0.048(2) 0.046(2) 0.052(2) 0.0252(17) 0.0186(17) 0.0290(19)
C8 0.0357(18) 0.046(2) 0.0355(17) 0.0064(15) 0.0053(14) 0.0215(16)
C9 0.041(2) 0.057(3) 0.066(2) 0.024(2) 0.0293(19) 0.0234(19)
C10 0.061(2) 0.049(2) 0.0404(19) 0.0021(16) 0.0167(17) 0.034(2)
C11 0.0317(16) 0.0441(19) 0.0341(16) 0.0117(14) 0.0119(13) 0.0262(15)
C12 0.057(2) 0.064(3) 0.048(2) 0.0247(18) 0.0185(17) 0.049(2)
C13 0.0263(16) 0.054(2) 0.050(2) 0.0108(17) 0.0139(15) 0.0169(16)
C14 0.046(2) 0.053(2) 0.0406(18) 0.0098(16) 0.0169(15) 0.0367(19)
C15 0.0232(14) 0.0257(15) 0.0267(14) 0.0072(11) 0.0076(11) 0.0113(12)
C16 0.0282(15) 0.0389(18) 0.0314(16) 0.0173(14) 0.0100(13) 0.0119(14)
C17 0.0296(17) 0.050(2) 0.0406(18) 0.0195(16) 0.0197(14) 0.0143(16)
C18 0.0241(15) 0.047(2) 0.0421(18) 0.0161(15) 0.0161(14) 0.0154(15)
C19 0.0238(14) 0.0311(17) 0.0342(16) 0.0110(13) 0.0095(12) 0.0134(13)
C20 0.060(2) 0.034(2) 0.059(2) 0.0197(17) 0.0297(19) 0.0261(18)
C21 0.0258(14) 0.0250(15) 0.0250(14) 0.0074(11) 0.0112(11) 0.0129(12)
C22 0.0375(17) 0.0381(18) 0.0275(15) 0.0148(13) 0.0163(13) 0.0206(15)
C23 0.046(2) 0.052(2) 0.0301(17) 0.0164(15) 0.0147(15) 0.0267(18)
C24 0.055(2) 0.051(2) 0.0343(17) 0.0172(15) 0.0268(16) 0.0348(19)
C25 0.044(2) 0.044(2) 0.046(2) 0.0192(16) 0.0225(16) 0.0192(17)
C30 0.0415(19) 0.051(2) 0.0388(19) 0.0141(16) 0.0033(15) 0.0240(18)
C31 0.050(2) 0.0348(18) 0.0299(16) 0.0150(13) 0.0151(15) 0.0225(16)
C32 0.056(2) 0.047(2) 0.0387(19) 0.0070(16) 0.0051(17) 0.019(2)
C33 0.072(3) 0.047(2) 0.0397(19) 0.0245(17) 0.0206(18) 0.035(2)
C34 0.070(3) 0.056(2) 0.045(2) 0.0276(18) 0.037(2) 0.034(2)
C40 0.0331(17) 0.0395(19) 0.0469(19) 0.0152(15) 0.0139(14) 0.0237(16)
C41 0.0322(19) 0.065(3) 0.084(3) 0.032(2) 0.0114(19) 0.023(2)
C42 0.060(2) 0.056(3) 0.064(2) 0.0182(19) 0.031(2) 0.045(2)
C43 0.051(2) 0.048(2) 0.061(2) 0.0217(18) 0.0202(18) 0.038(2)
C44 0.0246(14) 0.0241(15) 0.0285(15) 0.0072(12) 0.0058(12) 0.0106(12)
C45 0.0324(16) 0.0316(17) 0.0283(15) 0.0050(12) 0.0075(13) 0.0161(14)
C46 0.0394(18) 0.0403(19) 0.0286(16) 0.0072(14) 0.0002(14) 0.0203(16)
C47 0.0354(18) 0.043(2) 0.0392(18) 0.0058(15) -0.0006(14) 0.0242(16)
C48 0.0350(17) 0.0314(17) 0.0347(17) 0.0002(13) 0.0054(13) 0.0194(15)
C49 0.0281(15) 0.0217(15) 0.0272(14) 0.0044(11) 0.0051(12) 0.0115(12)

loop_
_atom_type_symbol
_atom_type_description
_atom_type_scat_dispersion_real
_atom_type_scat_dispersion_imag
_atom_type_scat_source
C C 0.0033 0.0016 'International Tables Vol C Tables 4.2.6.8 and 6.1.1.4'
H H 0.0000 0.0000 'International Tables Vol C Tables 4.2.6.8 and 6.1.1.4'
N N 0.0061 0.0033 'International Tables Vol C Tables 4.2.6.8 and 6.1.1.4'
Al Al 0.0645 0.0514 'International Tables Vol C Tables 4.2.6.8 and 6.1.1.4'
O O 0.0106 0.0060 'International Tables Vol C Tables 4.2.6.8 and 6.1.1.4'

loop_
_geom_angle_atom_site_label_1
_geom_angle_atom_site_label_2
_geom_angle_atom_site_label_3
_geom_angle
_geom_angle_site_symmetry_1
_geom_angle_site_symmetry_3
N1 Al1 C6 110.45(14) . .
N1 Al1 N2 87.47(10) . .
C6 Al1 N2 110.55(14) . .
N1 Al1 C5 108.75(14) . .
C6 Al1 C5 125.47(17) . .
N2 Al1 C5 107.55(14) . .
O1 Al2 O2 96.93(10) . 2_576
O1 Al2 C7 109.28(14) . .
O2 Al2 C7 110.11(14) 2_576 .
O1 Al2 C8 110.88(13) . .
O2 Al2 C8 108.54(14) 2_576 .
C7 Al2 C8 118.87(16) . .
C1 N1 C15 119.1(2) . .
C1 N1 Al1 131.8(2) . .
C15 N1 Al1 107.48(17) . .
C2 N2 C21 119.2(2) . .
C2 N2 Al1 131.6(2) . .
C21 N2 Al1 107.54(17) . .
C1 O1 Al2 161.2(2) . .
C2 O2 Al2 163.42(19) . 2_576
O4 Al3 O3 98.77(11) . .
O4 Al3 C9 110.57(15) . .
O3 Al3 C9 108.99(15) . .
O4 Al3 C10 107.47(15) . .
O3 Al3 C10 109.36(14) . .
C9 Al3 C10 119.66(18) . .
N4 Al4 C20 111.00(14) 2_667 .
N4 Al4 C30 107.23(14) 2_667 .
C20 Al4 C30 126.94(16) . .
N4 Al4 N3 87.46(10) 2_667 .
C20 Al4 N3 109.17(14) . .
C30 Al4 N3 107.89(14) . .
C3 N3 C49 119.2(2) . .
C3 N3 Al4 132.7(2) . .
C49 N3 Al4 106.80(18) . .
C4 N4 C44 119.2(2) . .
C4 N4 Al4 131.3(2) . 2_667
C44 N4 Al4 107.79(18) . 2_667
C3 O3 Al3 162.2(2) . .
C4 O4 Al3 163.6(2) . .
O1 C1 N1 121.0(3) . .
O1 C1 C11 115.1(2) . .
N1 C1 C11 123.9(3) . .
O2 C2 N2 121.4(3) . .
O2 C2 C22 115.3(2) . .
N2 C2 C22 123.3(3) . .
O3 C3 N3 122.5(3) . .
O3 C3 C31 114.2(3) . .
N3 C3 C31 123.3(3) . .
O4 C4 N4 121.8(3) . .
O4 C4 C40 115.4(3) . .
N4 C4 C40 122.7(3) . .
Al1 C5 H31A 109.5 . .
Al1 C5 H31B 109.5 . .
H31A C5 H31B 109.5 . .
Al1 C5 H31C 109.5 . .
H31A C5 H31C 109.5 . .
H31B C5 H31C 109.5 . .
Al1 C6 H33A 109.5 . .
Al1 C6 H33B 109.5 . .
H33A C6 H33B 109.5 . .
Al1 C6 H33C 109.5 . .
H33A C6 H33C 109.5 . .
H33B C6 H33C 109.5 . .
Al2 C7 H29A 109.5 . .
Al2 C7 H29B 109.5 . .
H29A C7 H29B 109.5 . .
Al2 C7 H29C 109.5 . .
H29A C7 H29C 109.5 . .
H29B C7 H29C 109.5 . .
Al2 C8 H24A 109.5 . .
Al2 C8 H24B 109.5 . .
H24A C8 H24B 109.5 . .
Al2 C8 H24C 109.5 . .
H24A C8 H24C 109.5 . .
H24B C8 H24C 109.5 . .
Al3 C9 H6A 109.5 . .
Al3 C9 H6B 109.5 . .
H6A C9 H6B 109.5 . .
Al3 C9 H6C 109.5 . .
H6A C9 H6C 109.5 . .
H6B C9 H6C 109.5 . .
Al3 C10 H39A 109.5 . .
Al3 C10 H39B 109.5 . .
H39A C10 H39B 109.5 . .
Al3 C10 H39C 109.5 . .
H39A C10 H39C 109.5 . .
H39B C10 H39C 109.5 . .
C1 C11 C14 114.7(3) . .
C1 C11 C13 108.1(3) . .
C14 C11 C13 110.8(3) . .
C1 C11 C12 106.8(3) . .
C14 C11 C12 106.3(3) . .
C13 C11 C12 110.0(3) . .
C11 C12 H5A 109.5 . .
C11 C12 H5B 109.5 . .
H5A C12 H5B 109.5 . .
C11 C12 H5C 109.5 . .
H5A C12 H5C 109.5 . .
H5B C12 H5C 109.5 . .
C11 C13 H37A 109.5 . .
C11 C13 H37B 109.5 . .
H37A C13 H37B 109.5 . .
C11 C13 H37C 109.5 . .
H37A C13 H37C 109.5 . .
H37B C13 H37C 109.5 . .
C11 C14 H30A 109.5 . .
C11 C14 H30B 109.5 . .
H30A C14 H30B 109.5 . .
C11 C14 H30C 109.5 . .
H30A C14 H30C 109.5 . .
H30B C14 H30C 109.5 . .
C16 C15 C21 119.1(3) . .
C16 C15 N1 123.3(3) . .
C21 C15 N1 117.2(2) . .
C17 C16 C15 120.6(3) . .
C17 C16 H18 119.7 . .
C15 C16 H18 119.7 . .
C18 C17 C16 120.4(3) . .
C18 C17 H20 119.8 . .
C16 C17 H20 119.8 . .
C17 C18 C19 119.6(3) . .
C17 C18 H23 120.2 . .
C19 C18 H23 120.2 . .
C18 C19 C21 121.2(3) . .
C18 C19 H14 119.4 . .
C21 C19 H14 119.4 . .
Al4 C20 H35A 109.5 . .
Al4 C20 H35B 109.5 . .
H35A C20 H35B 109.5 . .
Al4 C20 H35C 109.5 . .
H35A C20 H35C 109.5 . .
H35B C20 H35C 109.5 . .
C19 C21 C15 118.9(3) . .
C19 C21 N2 124.1(3) . .
C15 C21 N2 116.7(2) . .
C24 C22 C25 111.0(3) . .
C24 C22 C2 115.1(2) . .
C25 C22 C2 108.5(3) . .
C24 C22 C23 107.2(3) . .
C25 C22 C23 108.7(3) . .
C2 C22 C23 106.1(2) . .
C22 C23 H25A 109.5 . .
C22 C23 H25B 109.5 . .
H25A C23 H25B 109.5 . .
C22 C23 H25C 109.5 . .
H25A C23 H25C 109.5 . .
H25B C23 H25C 109.5 . .
C22 C24 H1A 109.5 . .
C22 C24 H1B 109.5 . .
H1A C24 H1B 109.5 . .
C22 C24 H1C 109.5 . .
H1A C24 H1C 109.5 . .
H1B C24 H1C 109.5 . .
C22 C25 H4A 109.5 . .
C22 C25 H4B 109.5 . .
H4A C25 H4B 109.5 . .
C22 C25 H4C 109.5 . .
H4A C25 H4C 109.5 . .
H4B C25 H4C 109.5 . .
Al4 C30 H40A 109.5 . .
Al4 C30 H40B 109.5 . .
H40A C30 H40B 109.5 . .
Al4 C30 H40C 109.5 . .
H40A C30 H40C 109.5 . .
H40B C30 H40C 109.5 . .
C32 C31 C3 108.1(3) . .
C32 C31 C33 110.8(3) . .
C3 C31 C33 114.6(3) . .
C32 C31 C34 108.8(3) . .
C3 C31 C34 107.5(3) . .
C33 C31 C34 106.8(3) . .
C31 C32 H7A 109.5 . .
C31 C32 H7B 109.5 . .
H7A C32 H7B 109.5 . .
C31 C32 H7C 109.5 . .
H7A C32 H7C 109.5 . .
H7B C32 H7C 109.5 . .
C31 C33 H3A 109.5 . .
C31 C33 H3B 109.5 . .
H3A C33 H3B 109.5 . .
C31 C33 H3C 109.5 . .
H3A C33 H3C 109.5 . .
H3B C33 H3C 109.5 . .
C31 C34 H2A 109.5 . .
C31 C34 H2B 109.5 . .
H2A C34 H2B 109.5 . .
C31 C34 H2C 109.5 . .
H2A C34 H2C 109.5 . .
H2B C34 H2C 109.5 . .
C43 C40 C4 113.8(3) . .
C43 C40 C41 111.3(3) . .
C4 C40 C41 108.9(3) . .
C43 C40 C42 107.1(3) . .
C4 C40 C42 106.9(3) . .
C41 C40 C42 108.6(3) . .
C40 C41 H41A 109.5 . .
C40 C41 H41B 109.5 . .
H41A C41 H41B 109.5 . .
C40 C41 H41C 109.5 . .
H41A C41 H41C 109.5 . .
H41B C41 H41C 109.5 . .
C40 C42 H38A 109.5 . .
C40 C42 H38B 109.5 . .
H38A C42 H38B 109.5 . .
C40 C42 H38C 109.5 . .
H38A C42 H38C 109.5 . .
H38B C42 H38C 109.5 . .
C40 C43 H36A 109.5 . .
C40 C43 H36B 109.5 . .
H36A C43 H36B 109.5 . .
C40 C43 H36C 109.5 . .
H36A C43 H36C 109.5 . .
H36B C43 H36C 109.5 . .
C45 C44 C49 118.5(3) . 2_667
C45 C44 N4 123.8(3) . .
C49 C44 N4 117.2(2) 2_667 .
C46 C45 C44 120.9(3) . .
C46 C45 H15 119.5 . .
C44 C45 H15 119.5 . .
C45 C46 C47 119.8(3) . 2_667
C45 C46 H26 120.1 . .
C47 C46 H26 120.1 2_667 .
C48 C47 C46 120.0(3) . 2_667
C48 C47 H28 120.0 . .
C46 C47 H28 120.0 2_667 .
C47 C48 C49 121.0(3) . .
C47 C48 H21 119.5 . .
C49 C48 H21 119.5 . .
C48 C49 C44 119.6(3) . 2_667
C48 C49 N3 123.3(3) . .
C44 C49 N3 116.9(2) 2_667 .

loop_
_geom_bond_atom_site_label_1
_geom_bond_atom_site_label_2
_geom_bond_distance
_geom_bond_site_symmetry_2
Al1 N1 1.973(2) .
Al1 C6 1.984(4) .
Al1 N2 1.983(2) .
Al1 C5 1.984(4) .
Al2 O1 1.804(2) .
Al2 O2 1.812(2) 2_576
Al2 C7 1.973(4) .
Al2 C8 1.978(4) .
N1 C1 1.341(4) .
N1 C15 1.456(4) .
N2 C2 1.336(4) .
N2 C21 1.455(4) .
O1 C1 1.288(3) .
O2 C2 1.277(3) .
O2 Al2 1.812(2) 2_576
Al3 O4 1.800(2) .
Al3 O3 1.805(2) .
Al3 C9 1.973(4) .
Al3 C10 1.985(4) .
Al4 N4 1.972(3) 2_667
Al4 C20 1.979(4) .
Al4 C30 1.991(4) .
Al4 N3 1.987(3) .
N3 C3 1.331(4) .
N3 C49 1.466(4) .
N4 C4 1.341(4) .
N4 C44 1.453(4) .
N4 Al4 1.972(3) 2_667
O3 C3 1.286(4) .
O4 C4 1.281(4) .
C1 C11 1.536(4) .
C2 C22 1.544(4) .
C3 C31 1.545(4) .
C4 C40 1.558(4) .
C5 H31A 0.9800 .
C5 H31B 0.9800 .
C5 H31C 0.9800 .
C6 H33A 0.9800 .
C6 H33B 0.9800 .
C6 H33C 0.9800 .
C7 H29A 0.9800 .
C7 H29B 0.9800 .
C7 H29C 0.9800 .
C8 H24A 0.9800 .
C8 H24B 0.9800 .
C8 H24C 0.9800 .
C9 H6A 0.9800 .
C9 H6B 0.9800 .
C9 H6C 0.9800 .
C10 H39A 0.9800 .
C10 H39B 0.9800 .
C10 H39C 0.9800 .
C11 C14 1.551(4) .
C11 C13 1.537(5) .
C11 C12 1.553(5) .
C12 H5A 0.9800 .
C12 H5B 0.9800 .
C12 H5C 0.9800 .
C13 H37A 0.9800 .
C13 H37B 0.9800 .
C13 H37C 0.9800 .
C14 H30A 0.9800 .
C14 H30B 0.9800 .
C14 H30C 0.9800 .
C15 C16 1.413(4) .
C15 C21 1.416(4) .
C16 C17 1.387(5) .
C16 H18 0.9500 .
C17 C18 1.396(5) .
C17 H20 0.9500 .
C18 C19 1.390(4) .
C18 H23 0.9500 .
C19 C21 1.410(4) .
C19 H14 0.9500 .
C20 H35A 0.9800 .
C20 H35B 0.9800 .
C20 H35C 0.9800 .
C22 C24 1.540(4) .
C22 C25 1.548(5) .
C22 C23 1.555(4) .
C23 H25A 0.9800 .
C23 H25B 0.9800 .
C23 H25C 0.9800 .
C24 H1A 0.9800 .
C24 H1B 0.9800 .
C24 H1C 0.9800 .
C25 H4A 0.9800 .
C25 H4B 0.9800 .
C25 H4C 0.9800 .
C30 H40A 0.9800 .
C30 H40B 0.9800 .
C30 H40C 0.9800 .
C31 C32 1.544(5) .
C31 C33 1.556(5) .
C31 C34 1.555(5) .
C32 H7A 0.9800 .
C32 H7B 0.9800 .
C32 H7C 0.9800 .
C33 H3A 0.9800 .
C33 H3B 0.9800 .
C33 H3C 0.9800 .
C34 H2A 0.9800 .
C34 H2B 0.9800 .
C34 H2C 0.9800 .
C40 C43 1.539(5) .
C40 C41 1.548(5) .
C40 C42 1.544(5) .
C41 H41A 0.9800 .
C41 H41B 0.9800 .
C41 H41C 0.9800 .
C42 H38A 0.9800 .
C42 H38B 0.9800 .
C42 H38C 0.9800 .
C43 H36A 0.9800 .
C43 H36B 0.9800 .
C43 H36C 0.9800 .
C44 C45 1.410(4) .
C44 C49 1.411(4) 2_667
C45 C46 1.387(4) .
C45 H15 0.9500 .
C46 C47 1.396(5) 2_667
C46 H26 0.9500 .
C47 C48 1.379(5) .
C47 C46 1.396(5) 2_667
C47 H28 0.9500 .
C48 C49 1.400(4) .
C48 H21 0.9500 .
C49 C44 1.411(4) 2_667

loop_
_platon_squeeze_void_nr
_platon_squeeze_void_average_x
_platon_squeeze_void_average_y
_platon_squeeze_void_average_z
_platon_squeeze_void_volume
_platon_squeeze_void_count_electrons
1 0.000 0.500 0.500 226.7 0.6
2 0.055 0.229 0.069 10.1 1.0
3 0.944 0.771 0.931 10.1 0.9
